data_7716416
loop_
_publ_author_name
'Franzen, Jonas H.'
'Wilm, Lukas F. B.'
'Rotering, Philipp'
'Wurst, Klaus'
'Seidl, Michael'
'Dielmann, Fabian'

_publ_section_title
;
 Electron-rich pyridines with <i>para</i>-N-heterocyclic imine
 substituents: ligand properties and coordination to CO<sub>2</sub>,
 SO<sub>2</sub>, BCl<sub>3</sub> and Pd<sup>II</sup> complexes.
;
_journal_issue 28
_journal_name_full 'Dalton transactions (Cambridge, England : 2003)'
_journal_page_first 11876
_journal_page_last 11883
_journal_paper_doi 10.1039/d4dt01399a
_journal_volume 53
_journal_year 2024
_chemical_formula_moiety 'C32 H48 Cl2 N8 Pd'
_chemical_formula_sum 'C32 H48 Cl2 N8 Pd'
_chemical_formula_weight 722.08
_space_group_crystal_system monoclinic
_space_group_IT_number 14
_space_group_name_Hall '-P 2ybc'
_space_group_name_H-M_alt 'P 1 21/c 1'
_atom_sites_solution_hydrogens geom
_atom_sites_solution_primary direct
_audit_creation_date 2024-05-08
_audit_creation_method
;
Olex2 1.5-alpha
(compiled 2024.02.16 svn.r378c4104 for OlexSys, GUI svn.r6928)
;
_audit_update_record
;
2024-05-08 deposited with the CCDC.	2024-06-18 downloaded from the CCDC.
;
_cell_angle_alpha 90
_cell_angle_beta 99.5077(18)
_cell_angle_gamma 90
_cell_formula_units_Z 2
_cell_length_a 6.6684(2)
_cell_length_b 13.6481(4)
_cell_length_c 18.8863(5)
_cell_measurement_reflns_used 5230
_cell_measurement_temperature 100
_cell_measurement_theta_max 27.671
_cell_measurement_theta_min 3.098
_cell_volume 1695.25(8)
_computing_cell_refinement 'Bruker SAINT-V 8.34A'
_computing_data_collection 'Bruker Apex III'
_computing_data_reduction 'Bruker SAINT-V 8.34A'
_computing_molecular_graphics 'Olex2 1.5-alpha (Dolomanov et al., 2009)'
_computing_publication_material 'Olex2 1.5-alpha (Dolomanov et al., 2009)'
_computing_structure_refinement 'SHELXL 2018/3 (Sheldrick, 2015)'
_computing_structure_solution 'SHELXS  (Sheldrick, 2008)'
_diffrn_ambient_temperature 100.00
_diffrn_measured_fraction_theta_full 0.998
_diffrn_measured_fraction_theta_max 0.996
_diffrn_measurement_device_type 'Bruker APEX-II CCD'
_diffrn_measurement_method '\f and \w scans'
_diffrn_radiation_type MoK\a
_diffrn_radiation_wavelength 0.71073
_diffrn_reflns_av_R_equivalents 0.0497
_diffrn_reflns_av_unetI/netI 0.0366
_diffrn_reflns_Laue_measured_fraction_full 0.998
_diffrn_reflns_Laue_measured_fraction_max 0.996
_diffrn_reflns_limit_h_max 8
_diffrn_reflns_limit_h_min -8
_diffrn_reflns_limit_k_max 18
_diffrn_reflns_limit_k_min -18
_diffrn_reflns_limit_l_max 25
_diffrn_reflns_limit_l_min -25
_diffrn_reflns_number 24127
_diffrn_reflns_point_group_measured_fraction_full 0.998
_diffrn_reflns_point_group_measured_fraction_max 0.996
_diffrn_reflns_theta_full 25.242
_diffrn_reflns_theta_max 28.384
_diffrn_reflns_theta_min 3.179
_exptl_absorpt_coefficient_mu 0.740
_exptl_absorpt_correction_T_max 1.0000
_exptl_absorpt_correction_T_min 0.9207
_exptl_absorpt_correction_type multi-scan
_exptl_absorpt_process_details
;
? was used for absorption correction.
wR2(int) was 0.1262 before and 0.0513 after correction.
The Ratio of minimum to maximum transmission is 0.9207.
The \l/2 correction factor is 0.00150.
;
_exptl_crystal_colour yellow
_exptl_crystal_colour_primary yellow
_exptl_crystal_density_diffrn 1.415
_exptl_crystal_description needle
_exptl_crystal_F_000 752
_exptl_crystal_size_max 0.27
_exptl_crystal_size_mid 0.03
_exptl_crystal_size_min 0.03
_refine_diff_density_max 0.471
_refine_diff_density_min -0.611
_refine_diff_density_rms 0.077
_refine_ls_extinction_method none
_refine_ls_goodness_of_fit_ref 1.030
_refine_ls_hydrogen_treatment constr
_refine_ls_matrix_type full
_refine_ls_number_parameters 221
_refine_ls_number_reflns 4236
_refine_ls_number_restraints 12
_refine_ls_restrained_S_all 1.030
_refine_ls_R_factor_all 0.0449
_refine_ls_R_factor_gt 0.0321
_refine_ls_shift/su_max 0.000
_refine_ls_shift/su_mean 0.000
_refine_ls_structure_factor_coef Fsqd
_refine_ls_weighting_details 'w=1/[\s^2^(Fo^2^)+(0.0261P)^2^+1.5400P] where P=(Fo^2^+2Fc^2^)/3'
_refine_ls_weighting_scheme calc
_refine_ls_wR_factor_gt 0.0687
_refine_ls_wR_factor_ref 0.0744
_reflns_Friedel_coverage 0.000
_reflns_number_gt 3437
_reflns_number_total 4236
_reflns_threshold_expression 'I > 2\s(I)'
_cod_data_source_file d4dt01399a2.cif
_cod_data_source_block compound_6
_cod_depositor_comments 'Adding full bibliography for 7716413--7716422.cif.'
_cod_database_code 7716416
_shelx_shelxl_version_number 2018/3
_shelx_space_group_comment
;
The symmetry employed for this shelxl refinement is uniquely defined
by the following loop, which should always be used as a source of
symmetry information in preference to the above space-group names.
They are only intended as comments.
;
_olex2_refinement_description
;
1. Fixed Uiso
 At 1.2 times of:
  All C(H) groups
 At 1.5 times of:
  All C(H,H,H) groups, All C(H,H,H,H,H,H) groups
2. Uiso/Uaniso restraints and constraints
Uanis(C14B) \\sim Ueq, Uanis(C15B) \\sim Ueq: with sigma of 0.003 and sigma for
terminal atoms of 0.006
3. Others
 Sof(H16D)=Sof(H16E)=Sof(H16F)=Sof(C14B)=Sof(H14B)=Sof(C15B)=Sof(H15D)=
 Sof(H15E)=Sof(H15F)=1-FVAR(1)
 Sof(H16A)=Sof(H16B)=Sof(H16C)=Sof(C14A)=Sof(H14A)=Sof(C15A)=Sof(H15A)=
 Sof(H15B)=Sof(H15C)=FVAR(1)
4.a Ternary CH refined with riding coordinates:
 C11(H11), C14A(H14A), C14B(H14B)
4.b Me refined with riding coordinates:
 C16(H16A,H16B,H16C), C16(H16D,H16E,H16F)
4.c Aromatic/amide H refined with riding coordinates:
 C1(H1), C2(H2), C4(H4), C5(H5)
4.d Idealised Me refined as rotating group:
 C9(H9A,H9B,H9C), C10(H10A,H10B,H10C), C12(H12A,H12B,H12C), C13(H13A,H13B,
 H13C), C15A(H15A,H15B,H15C), C15B(H15D,H15E,H15F)
;
_olex2_submission_special_instructions 'No special instructions were received'

loop_
_space_group_symop_operation_xyz
'x, y, z'
'-x, y+1/2, -z+1/2'
'-x, -y, -z'
'x, -y-1/2, z-1/2'

loop_
_atom_site_label
_atom_site_type_symbol
_atom_site_fract_x
_atom_site_fract_y
_atom_site_fract_z
_atom_site_U_iso_or_equiv
_atom_site_adp_type
_atom_site_occupancy
_atom_site_site_symmetry_order
_atom_site_calc_flag
_atom_site_refinement_flags_posn
_atom_site_refinement_flags_adp
_atom_site_refinement_flags_occupancy
_atom_site_disorder_assembly
_atom_site_disorder_group
Pd1 Pd 0.000000 0.000000 0.000000 0.01848(7) Uani 1 2 d S . P . .
Cl1 Cl -0.21819(8) -0.10611(4) 0.04435(3) 0.02625(13) Uani 1 1 d . . . . .
N1 N 0.1540(3) 0.02234(13) 0.10026(10) 0.0205(4) Uani 1 1 d . . . . .
N2 N 0.4436(3) 0.05604(14) 0.31299(10) 0.0242(4) Uani 1 1 d . . . . .
N3 N 0.7484(3) -0.04660(13) 0.33519(9) 0.0195(4) Uani 1 1 d . . . . .
N4 N 0.7644(3) 0.10332(14) 0.37646(10) 0.0251(4) Uani 1 1 d . . . . .
C1 C 0.3574(3) 0.01447(15) 0.11670(11) 0.0199(4) Uani 1 1 d . . . . .
H1 H 0.432310 0.002133 0.078978 0.024 Uiso 1 1 calc R U . . .
C2 C 0.4621(3) 0.02341(15) 0.18539(11) 0.0203(4) Uani 1 1 d . . . . .
H2 H 0.605833 0.016516 0.193885 0.024 Uiso 1 1 calc R U . . .
C3 C 0.3593(3) 0.04272(15) 0.24370(11) 0.0209(4) Uani 1 1 d . . . . .
C4 C 0.1454(4) 0.05333(16) 0.22433(12) 0.0238(5) Uani 1 1 d . . . . .
H4 H 0.065911 0.068125 0.260313 0.029 Uiso 1 1 calc R U . . .
C5 C 0.0526(3) 0.04261(17) 0.15500(12) 0.0235(5) Uani 1 1 d . . . . .
H5 H -0.090901 0.049731 0.144432 0.028 Uiso 1 1 calc R U . . .
C6 C 0.6404(4) 0.03796(16) 0.33705(11) 0.0212(4) Uani 1 1 d . . . . .
C7 C 0.9447(3) -0.03309(17) 0.37378(12) 0.0233(5) Uani 1 1 d . . . . .
C8 C 0.9545(4) 0.06020(17) 0.39901(12) 0.0264(5) Uani 1 1 d . . . . .
C9 C 1.1103(4) -0.1067(2) 0.37878(14) 0.0332(6) Uani 1 1 d . . . . .
H9A H 1.063974 -0.168744 0.396680 0.050 Uiso 1 1 calc R U . . .
H9B H 1.229366 -0.083072 0.411804 0.050 Uiso 1 1 calc R U . . .
H9C H 1.146770 -0.117003 0.331148 0.050 Uiso 1 1 calc R U . . .
C10 C 1.1315(4) 0.1123(2) 0.44161(13) 0.0345(6) Uani 1 1 d . . . . .
H10A H 1.149497 0.175900 0.419476 0.052 Uiso 1 1 calc R U . . .
H10B H 1.254659 0.072781 0.442520 0.052 Uiso 1 1 calc R U . . .
H10C H 1.106439 0.122221 0.490792 0.052 Uiso 1 1 calc R U . . .
C11 C 0.6511(3) -0.14024(15) 0.30909(11) 0.0204(4) Uani 1 1 d . . . . .
H11 H 0.510218 -0.124072 0.284741 0.024 Uiso 1 1 calc R U . . .
C12 C 0.7579(4) -0.18878(17) 0.25323(12) 0.0271(5) Uani 1 1 d . . . . .
H12A H 0.773873 -0.141228 0.215681 0.041 Uiso 1 1 calc R U . . .
H12B H 0.676653 -0.244387 0.231843 0.041 Uiso 1 1 calc R U . . .
H12C H 0.892064 -0.212030 0.276131 0.041 Uiso 1 1 calc R U . . .
C13 C 0.6298(4) -0.20799(17) 0.37175(12) 0.0258(5) Uani 1 1 d . . . . .
H13A H 0.764123 -0.232626 0.393265 0.039 Uiso 1 1 calc R U . . .
H13B H 0.541374 -0.263240 0.354315 0.039 Uiso 1 1 calc R U . . .
H13C H 0.570163 -0.171598 0.407896 0.039 Uiso 1 1 calc R U . . .
C16 C 0.7854(4) 0.26775(18) 0.32715(13) 0.0304(5) Uani 1 1 d . . . . .
H16A H 0.756954 0.236615 0.279793 0.046 Uiso 0.799(8) 1 calc R U P A 1
H16B H 0.728294 0.334067 0.324176 0.046 Uiso 0.799(8) 1 calc R U P A 1
H16C H 0.932760 0.271223 0.343024 0.046 Uiso 0.799(8) 1 calc R U P A 1
H16D H 0.805143 0.335816 0.343323 0.046 Uiso 0.201(8) 1 calc R U P A 2
H16E H 0.894229 0.249012 0.300740 0.046 Uiso 0.201(8) 1 calc R U P A 2
H16F H 0.653639 0.261428 0.295668 0.046 Uiso 0.201(8) 1 calc R U P A 2
C14A C 0.6897(6) 0.2078(2) 0.38053(16) 0.0206(8) Uani 0.799(8) 1 d . . P A 1
H14A H 0.539807 0.207021 0.362838 0.025 Uiso 0.799(8) 1 calc R U P A 1
C15A C 0.7200(6) 0.2464(2) 0.45654(18) 0.0269(9) Uani 0.799(8) 1 d . . P A 1
H15A H 0.669215 0.198267 0.487784 0.040 Uiso 0.799(8) 1 calc R U P A 1
H15B H 0.645251 0.308044 0.457799 0.040 Uiso 0.799(8) 1 calc R U P A 1
H15C H 0.865088 0.257917 0.473333 0.040 Uiso 0.799(8) 1 calc R U P A 1
C14B C 0.790(2) 0.2032(8) 0.3898(6) 0.017(3) Uani 0.201(8) 1 d . U P A 2
H14B H 0.920975 0.213722 0.423305 0.020 Uiso 0.201(8) 1 calc R U P A 2
C15B C 0.616(2) 0.2292(9) 0.4279(7) 0.024(3) Uani 0.201(8) 1 d . U P A 2
H15D H 0.486989 0.211843 0.397520 0.035 Uiso 0.201(8) 1 calc R U P A 2
H15E H 0.618020 0.299710 0.437816 0.035 Uiso 0.201(8) 1 calc R U P A 2
H15F H 0.628968 0.192922 0.473244 0.035 Uiso 0.201(8) 1 calc R U P A 2

loop_
_atom_site_aniso_label
_atom_site_aniso_U_11
_atom_site_aniso_U_22
_atom_site_aniso_U_33
_atom_site_aniso_U_23
_atom_site_aniso_U_13
_atom_site_aniso_U_12
Pd1 0.01808(11) 0.01816(12) 0.01957(12) 0.00391(10) 0.00420(8) 0.00095(9)
Cl1 0.0240(3) 0.0273(3) 0.0276(3) 0.0081(2) 0.0048(2) -0.0038(2)
N1 0.0224(9) 0.0193(10) 0.0203(9) 0.0034(7) 0.0055(7) 0.0013(7)
N2 0.0320(11) 0.0203(10) 0.0209(9) 0.0006(8) 0.0058(8) 0.0067(8)
N3 0.0231(9) 0.0162(9) 0.0185(9) -0.0004(7) 0.0013(7) -0.0010(7)
N4 0.0404(11) 0.0169(9) 0.0185(9) -0.0014(7) 0.0063(8) -0.0053(8)
C1 0.0250(11) 0.0152(11) 0.0208(10) 0.0036(8) 0.0078(9) 0.0011(8)
C2 0.0223(10) 0.0175(11) 0.0217(10) 0.0030(8) 0.0050(9) 0.0013(8)
C3 0.0305(12) 0.0106(10) 0.0222(11) 0.0030(8) 0.0064(9) 0.0022(9)
C4 0.0291(12) 0.0206(12) 0.0242(11) 0.0016(9) 0.0118(9) 0.0052(9)
C5 0.0221(11) 0.0228(11) 0.0265(11) 0.0046(9) 0.0066(9) 0.0041(9)
C6 0.0334(12) 0.0157(10) 0.0154(10) -0.0003(8) 0.0063(9) -0.0028(9)
C7 0.0247(11) 0.0261(12) 0.0180(10) 0.0013(9) 0.0007(9) -0.0045(9)
C8 0.0365(13) 0.0265(13) 0.0159(10) -0.0010(9) 0.0036(10) -0.0125(10)
C9 0.0244(12) 0.0376(15) 0.0353(14) 0.0025(11) -0.0017(11) 0.0000(11)
C10 0.0421(15) 0.0378(15) 0.0225(12) -0.0037(11) 0.0019(11) -0.0184(12)
C11 0.0238(11) 0.0143(10) 0.0211(10) -0.0023(8) -0.0017(9) -0.0018(8)
C12 0.0347(13) 0.0207(12) 0.0243(11) -0.0044(9) 0.0005(10) 0.0036(9)
C13 0.0312(12) 0.0180(11) 0.0267(12) 0.0019(9) 0.0001(10) -0.0031(9)
C16 0.0328(13) 0.0262(13) 0.0318(13) 0.0092(10) 0.0043(11) 0.0013(10)
C14A 0.023(2) 0.0150(14) 0.0224(15) -0.0015(11) 0.0011(13) 0.0034(12)
C15A 0.0301(19) 0.0256(16) 0.0252(17) -0.0038(13) 0.0053(15) 0.0022(13)
C14B 0.015(4) 0.017(4) 0.018(4) -0.002(2) 0.000(3) 0.003(3)
C15B 0.029(5) 0.021(5) 0.020(5) -0.008(4) -0.001(4) -0.001(4)

loop_
_atom_type_symbol
_atom_type_description
_atom_type_scat_dispersion_real
_atom_type_scat_dispersion_imag
_atom_type_scat_source
C C 0.0033 0.0016 'International Tables Vol C Tables 4.2.6.8 and 6.1.1.4'
H H 0.0000 0.0000 'International Tables Vol C Tables 4.2.6.8 and 6.1.1.4'
N N 0.0061 0.0033 'International Tables Vol C Tables 4.2.6.8 and 6.1.1.4'
Cl Cl 0.1484 0.1585 'International Tables Vol C Tables 4.2.6.8 and 6.1.1.4'
Pd Pd -0.9988 1.0072 'International Tables Vol C Tables 4.2.6.8 and 6.1.1.4'

loop_
_geom_angle_atom_site_label_1
_geom_angle_atom_site_label_2
_geom_angle_atom_site_label_3
_geom_angle
_geom_angle_site_symmetry_1
_geom_angle_site_symmetry_3
_geom_angle_publ_flag
Cl1 Pd1 Cl1 180.00(2) 3 . ?
N1 Pd1 Cl1 90.44(5) 3 3 ?
N1 Pd1 Cl1 90.44(5) . . ?
N1 Pd1 Cl1 89.56(5) 3 . ?
N1 Pd1 Cl1 89.56(5) . 3 ?
N1 Pd1 N1 180.0 . 3 ?
C1 N1 Pd1 122.72(15) . . ?
C1 N1 C5 116.86(19) . . ?
C5 N1 Pd1 120.37(15) . . ?
C6 N2 C3 122.20(19) . . ?
C6 N3 C7 109.10(18) . . ?
C6 N3 C11 122.31(18) . . ?
C7 N3 C11 127.39(18) . . ?
C6 N4 C8 109.32(19) . . ?
C6 N4 C14A 118.2(2) . . ?
C6 N4 C14B 142.3(7) . . ?
C8 N4 C14A 132.0(2) . . ?
C14B N4 C8 106.2(7) . . ?
N1 C1 H1 118.4 . . ?
N1 C1 C2 123.1(2) . . ?
C2 C1 H1 118.4 . . ?
C1 C2 H2 119.5 . . ?
C1 C2 C3 121.1(2) . . ?
C3 C2 H2 119.5 . . ?
N2 C3 C2 127.0(2) . . ?
N2 C3 C4 118.4(2) . . ?
C2 C3 C4 114.4(2) . . ?
C3 C4 H4 119.5 . . ?
C5 C4 C3 121.0(2) . . ?
C5 C4 H4 119.5 . . ?
N1 C5 C4 123.5(2) . . ?
N1 C5 H5 118.2 . . ?
C4 C5 H5 118.2 . . ?
N2 C6 N3 129.8(2) . . ?
N2 C6 N4 122.7(2) . . ?
N4 C6 N3 107.14(19) . . ?
N3 C7 C9 124.4(2) . . ?
C8 C7 N3 107.0(2) . . ?
C8 C7 C9 128.4(2) . . ?
N4 C8 C10 124.0(2) . . ?
C7 C8 N4 107.41(19) . . ?
C7 C8 C10 128.5(2) . . ?
C7 C9 H9A 109.5 . . ?
C7 C9 H9B 109.5 . . ?
C7 C9 H9C 109.5 . . ?
H9A C9 H9B 109.5 . . ?
H9A C9 H9C 109.5 . . ?
H9B C9 H9C 109.5 . . ?
C8 C10 H10A 109.5 . . ?
C8 C10 H10B 109.5 . . ?
C8 C10 H10C 109.5 . . ?
H10A C10 H10B 109.5 . . ?
H10A C10 H10C 109.5 . . ?
H10B C10 H10C 109.5 . . ?
N3 C11 H11 106.8 . . ?
N3 C11 C12 112.18(18) . . ?
N3 C11 C13 110.89(17) . . ?
C12 C11 H11 106.8 . . ?
C12 C11 C13 112.87(19) . . ?
C13 C11 H11 106.8 . . ?
C11 C12 H12A 109.5 . . ?
C11 C12 H12B 109.5 . . ?
C11 C12 H12C 109.5 . . ?
H12A C12 H12B 109.5 . . ?
H12A C12 H12C 109.5 . . ?
H12B C12 H12C 109.5 . . ?
C11 C13 H13A 109.5 . . ?
C11 C13 H13B 109.5 . . ?
C11 C13 H13C 109.5 . . ?
H13A C13 H13B 109.5 . . ?
H13A C13 H13C 109.5 . . ?
H13B C13 H13C 109.5 . . ?
H16A C16 H16B 109.5 . . ?
H16A C16 H16C 109.5 . . ?
H16B C16 H16C 109.5 . . ?
H16D C16 H16E 109.5 . . ?
H16D C16 H16F 109.5 . . ?
H16E C16 H16F 109.5 . . ?
C14A C16 H16A 109.5 . . ?
C14A C16 H16B 109.5 . . ?
C14A C16 H16C 109.5 . . ?
C14B C16 H16D 109.5 . . ?
C14B C16 H16E 109.5 . . ?
C14B C16 H16F 109.5 . . ?
N4 C14A C16 107.2(2) . . ?
N4 C14A H14A 106.9 . . ?
C16 C14A H14A 106.9 . . ?
C15A C14A N4 112.5(3) . . ?
C15A C14A C16 116.0(3) . . ?
C15A C14A H14A 106.9 . . ?
C14A C15A H15A 109.5 . . ?
C14A C15A H15B 109.5 . . ?
C14A C15A H15C 109.5 . . ?
H15A C15A H15B 109.5 . . ?
H15A C15A H15C 109.5 . . ?
H15B C15A H15C 109.5 . . ?
N4 C14B C16 117.1(8) . . ?
N4 C14B H14B 108.9 . . ?
N4 C14B C15B 103.6(10) . . ?
C16 C14B H14B 108.9 . . ?
C16 C14B C15B 109.1(11) . . ?
C15B C14B H14B 108.9 . . ?
C14B C15B H15D 109.5 . . ?
C14B C15B H15E 109.5 . . ?
C14B C15B H15F 109.5 . . ?
H15D C15B H15E 109.5 . . ?
H15D C15B H15F 109.5 . . ?
H15E C15B H15F 109.5 . . ?

loop_
_geom_bond_atom_site_label_1
_geom_bond_atom_site_label_2
_geom_bond_distance
_geom_bond_site_symmetry_2
_geom_bond_publ_flag
Pd1 Cl1 2.3061(5) 3 ?
Pd1 Cl1 2.3061(5) . ?
Pd1 N1 2.0225(18) 3 ?
Pd1 N1 2.0225(18) . ?
N1 C1 1.345(3) . ?
N1 C5 1.354(3) . ?
N2 C3 1.349(3) . ?
N2 C6 1.339(3) . ?
N3 C6 1.364(3) . ?
N3 C7 1.401(3) . ?
N3 C11 1.481(3) . ?
N4 C6 1.353(3) . ?
N4 C8 1.399(3) . ?
N4 C14A 1.517(4) . ?
N4 C14B 1.392(12) . ?
C1 H1 0.9500 . ?
C1 C2 1.373(3) . ?
C2 H2 0.9500 . ?
C2 C3 1.415(3) . ?
C3 C4 1.420(3) . ?
C4 H4 0.9500 . ?
C4 C5 1.361(3) . ?
C5 H5 0.9500 . ?
C7 C8 1.357(3) . ?
C7 C9 1.484(3) . ?
C8 C10 1.494(3) . ?
C9 H9A 0.9800 . ?
C9 H9B 0.9800 . ?
C9 H9C 0.9800 . ?
C10 H10A 0.9800 . ?
C10 H10B 0.9800 . ?
C10 H10C 0.9800 . ?
C11 H11 1.0000 . ?
C11 C12 1.519(3) . ?
C11 C13 1.527(3) . ?
C12 H12A 0.9800 . ?
C12 H12B 0.9800 . ?
C12 H12C 0.9800 . ?
C13 H13A 0.9800 . ?
C13 H13B 0.9800 . ?
C13 H13C 0.9800 . ?
C16 H16A 0.9800 . ?
C16 H16B 0.9800 . ?
C16 H16C 0.9800 . ?
C16 H16D 0.9800 . ?
C16 H16E 0.9800 . ?
C16 H16F 0.9800 . ?
C16 C14A 1.518(4) . ?
C16 C14B 1.471(12) . ?
C14A H14A 1.0000 . ?
C14A C15A 1.511(5) . ?
C15A H15A 0.9800 . ?
C15A H15B 0.9800 . ?
C15A H15C 0.9800 . ?
C14B H14B 1.0000 . ?
C14B C15B 1.508(19) . ?
C15B H15D 0.9800 . ?
C15B H15E 0.9800 . ?
C15B H15F 0.9800 . ?

loop_
_geom_torsion_atom_site_label_1
_geom_torsion_atom_site_label_2
_geom_torsion_atom_site_label_3
_geom_torsion_atom_site_label_4
_geom_torsion
_geom_torsion_site_symmetry_1
_geom_torsion_site_symmetry_2
_geom_torsion_site_symmetry_3
_geom_torsion_site_symmetry_4
_geom_torsion_publ_flag
Pd1 N1 C1 C2 -175.77(15) . . . . ?
Pd1 N1 C5 C4 176.41(17) . . . . ?
N1 C1 C2 C3 -0.6(3) . . . . ?
N2 C3 C4 C5 178.7(2) . . . . ?
N3 C7 C8 N4 0.5(2) . . . . ?
N3 C7 C8 C10 -178.1(2) . . . . ?
C1 N1 C5 C4 -1.2(3) . . . . ?
C1 C2 C3 N2 -177.9(2) . . . . ?
C1 C2 C3 C4 -1.1(3) . . . . ?
C2 C3 C4 C5 1.7(3) . . . . ?
C3 N2 C6 N3 -58.2(3) . . . . ?
C3 N2 C6 N4 129.6(2) . . . . ?
C3 C4 C5 N1 -0.6(4) . . . . ?
C5 N1 C1 C2 1.8(3) . . . . ?
C6 N2 C3 C2 -10.2(3) . . . . ?
C6 N2 C3 C4 173.2(2) . . . . ?
C6 N3 C7 C8 0.0(2) . . . . ?
C6 N3 C7 C9 -175.1(2) . . . . ?
C6 N3 C11 C12 129.3(2) . . . . ?
C6 N3 C11 C13 -103.5(2) . . . . ?
C6 N4 C8 C7 -0.9(2) . . . . ?
C6 N4 C8 C10 177.9(2) . . . . ?
C6 N4 C14A C16 -99.3(3) . . . . ?
C6 N4 C14A C15A 132.1(3) . . . . ?
C6 N4 C14B C16 -51.5(16) . . . . ?
C6 N4 C14B C15B 68.6(12) . . . . ?
C7 N3 C6 N2 -173.7(2) . . . . ?
C7 N3 C6 N4 -0.6(2) . . . . ?
C7 N3 C11 C12 -64.6(3) . . . . ?
C7 N3 C11 C13 62.6(3) . . . . ?
C8 N4 C6 N2 174.6(2) . . . . ?
C8 N4 C6 N3 0.9(2) . . . . ?
C8 N4 C14A C16 71.3(3) . . . . ?
C8 N4 C14A C15A -57.4(4) . . . . ?
C8 N4 C14B C16 108.3(10) . . . . ?
C8 N4 C14B C15B -131.6(9) . . . . ?
C9 C7 C8 N4 175.4(2) . . . . ?
C9 C7 C8 C10 -3.3(4) . . . . ?
C11 N3 C6 N2 -5.3(3) . . . . ?
C11 N3 C6 N4 167.80(18) . . . . ?
C11 N3 C7 C8 -167.6(2) . . . . ?
C11 N3 C7 C9 17.3(3) . . . . ?
C14A N4 C6 N2 -12.8(3) . . . . ?
C14A N4 C6 N3 173.5(2) . . . . ?
C14A N4 C8 C7 -172.1(2) . . . . ?
C14A N4 C8 C10 6.7(4) . . . . ?
C14B N4 C6 N2 -26.0(9) . . . . ?
C14B N4 C6 N3 160.3(9) . . . . ?
C14B N4 C8 C7 -168.0(5) . . . . ?
C14B N4 C8 C10 10.8(6) . . . . ?
